data_8102570
loop_
_publ_author_name
'Xiaochuan Li'
'Bingcai Wang'
'Young-A Son'
'Jiange Wang'
'Sheng Wang'

_publ_section_title
;
 Crystal structure of
 2,3-bis(5-bromo-3-methylthiophen-2-yl)benzo[b]thiophene, C18H12Br2S3
;
_journal_issue 4
_journal_name_full 'Zeitschrift f\"ur Kristallographie - New Crystal Structures'
_journal_page_first 691
_journal_volume 224
_journal_year 2009
_chemical_formula_sum 'C18 H12 Br2 S3'
_chemical_formula_weight 484.28
_space_group_IT_number 14
_symmetry_cell_setting monoclinic
_symmetry_space_group_name_Hall '-P 2ybc'
_symmetry_space_group_name_H-M 'P 1 21/c 1'
_atom_sites_solution_hydrogens geom
_atom_sites_solution_primary direct
_atom_sites_solution_secondary difmap
_audit_creation_method SHELXL-97
_cell_angle_alpha 90.00
_cell_angle_beta 105.998(2)
_cell_angle_gamma 90.00
_cell_formula_units_Z 4
_cell_length_a 11.9480(16)
_cell_length_b 7.9846(10)
_cell_length_c 19.863(3)
_cell_measurement_reflns_used 3215
_cell_measurement_temperature 296(2)
_cell_measurement_theta_max 23.75
_cell_measurement_theta_min 2.37
_cell_volume 1821.5(4)
_computing_cell_refinement 'Bruker SMART'
_computing_data_collection 'Bruker SMART'
_computing_data_reduction 'Bruker SAINT'
_computing_molecular_graphics 'Bruker SHELXTL'
_computing_publication_material 'Bruker SHELXTL'
_computing_structure_refinement 'SHELXL-97 (Sheldrick, 1997)'
_computing_structure_solution 'SHELXS-97 (Sheldrick, 1990)'
_diffrn_ambient_temperature 296(2)
_diffrn_measured_fraction_theta_full 0.999
_diffrn_measured_fraction_theta_max 0.999
_diffrn_measurement_device_type 'CCD area detector'
_diffrn_measurement_method 'phi and omega scans'
_diffrn_radiation_monochromator graphite
_diffrn_radiation_source 'fine-focus sealed tube'
_diffrn_radiation_type MoK\a
_diffrn_radiation_wavelength 0.71073
_diffrn_reflns_av_R_equivalents 0.0355
_diffrn_reflns_av_sigmaI/netI 0.0333
_diffrn_reflns_limit_h_max 14
_diffrn_reflns_limit_h_min -14
_diffrn_reflns_limit_k_max 9
_diffrn_reflns_limit_k_min -9
_diffrn_reflns_limit_l_max 24
_diffrn_reflns_limit_l_min -23
_diffrn_reflns_number 13439
_diffrn_reflns_theta_full 25.50
_diffrn_reflns_theta_max 25.50
_diffrn_reflns_theta_min 2.37
_exptl_absorpt_coefficient_mu 4.789
_exptl_absorpt_correction_T_max 0.4794
_exptl_absorpt_correction_T_min 0.2503
_exptl_absorpt_correction_type multi-scan
_exptl_absorpt_process_details sadabs
_exptl_crystal_colour colourless
_exptl_crystal_density_diffrn 1.766
_exptl_crystal_density_method 'not measured'
_exptl_crystal_description block
_exptl_crystal_F_000 952
_exptl_crystal_size_max 0.40
_exptl_crystal_size_mid 0.29
_exptl_crystal_size_min 0.18
_refine_diff_density_max 0.561
_refine_diff_density_min -0.602
_refine_diff_density_rms 0.069
_refine_ls_extinction_method none
_refine_ls_goodness_of_fit_ref 1.022
_refine_ls_hydrogen_treatment constr
_refine_ls_matrix_type full
_refine_ls_number_parameters 210
_refine_ls_number_reflns 3398
_refine_ls_number_restraints 0
_refine_ls_restrained_S_all 1.022
_refine_ls_R_factor_all 0.0648
_refine_ls_R_factor_gt 0.0371
_refine_ls_shift/su_max 0.002
_refine_ls_shift/su_mean 0.000
_refine_ls_structure_factor_coef Fsqd
_refine_ls_weighting_details 'calc w=1/[\s^2^(Fo^2^)+(0.0421P)^2^+2.0593P] where P=(Fo^2^+2Fc^2^)/3'
_refine_ls_weighting_scheme calc
_refine_ls_wR_factor_gt 0.0869
_refine_ls_wR_factor_ref 0.0996
_reflns_number_gt 2378
_reflns_number_total 3398
_reflns_threshold_expression >2sigma(I)
_cod_data_source_file 1267-2787.cff
_cod_data_source_block a
_cod_depositor_comments
;
The following automatic conversions were performed:
'_symmetry_cell_setting' value 'Monoclinic' changed to 'monoclinic'
according to '/home/saulius/struct/CIF-dictionaries/cif_core.dic'
dictionary named 'cif_core.dic' version 2.4.1 from 2010-06-29.

Automatic conversion script
Id: cif_fix_enum 1555 2011-01-17 13:19:09Z saulius 
;
_cod_original_sg_symbol_H-M P2(1)/c
_cod_database_code 8102570

loop_
_symmetry_equiv_pos_as_xyz
'x, y, z'
'-x, y+1/2, -z+1/2'
'-x, -y, -z'
'x, -y-1/2, z-1/2'

loop_
_atom_site_label
_atom_site_type_symbol
_atom_site_fract_x
_atom_site_fract_y
_atom_site_fract_z
_atom_site_U_iso_or_equiv
_atom_site_adp_type
_atom_site_occupancy
_atom_site_symmetry_multiplicity
_atom_site_calc_flag
_atom_site_refinement_flags
_atom_site_disorder_assembly
_atom_site_disorder_group
Br1 Br 1.02388(5) -0.01222(8) 0.80860(3) 0.0846(2) Uani 1 1 d . . .
Br2 Br 0.98723(4) 0.55944(7) 1.11091(3) 0.0731(2) Uani 1 1 d . . .
C1 C 0.2990(4) 0.2169(6) 0.7914(3) 0.0573(12) Uani 1 1 d . . .
H1 H 0.2363 0.2688 0.8019 0.069 Uiso 1 1 calc R . .
C2 C 0.4095(3) 0.2166(5) 0.8394(2) 0.0445(10) Uani 1 1 d . . .
C3 C 0.5048(3) 0.1375(5) 0.8246(2) 0.0380(9) Uani 1 1 d . . .
C4 C 0.4876(4) 0.0565(5) 0.7607(2) 0.0506(11) Uani 1 1 d . . .
H4 H 0.5490 0.0005 0.7502 0.061 Uiso 1 1 calc R . .
C5 C 0.3794(4) 0.0591(6) 0.7129(3) 0.0645(13) Uani 1 1 d . . .
H5 H 0.3684 0.0072 0.6696 0.077 Uiso 1 1 calc R . .
C6 C 0.2863(4) 0.1395(6) 0.7290(3) 0.0700(15) Uani 1 1 d . . .
H6 H 0.2137 0.1398 0.6962 0.084 Uiso 1 1 calc R . .
C7 C 0.5916(3) 0.2397(5) 0.9372(2) 0.0390(9) Uani 1 1 d . . .
C8 C 0.6094(3) 0.1515(5) 0.88206(19) 0.0374(9) Uani 1 1 d . . .
C9 C 0.7228(3) 0.0786(5) 0.8814(2) 0.0398(9) Uani 1 1 d . . .
C10 C 0.7921(4) -0.0293(5) 0.9285(2) 0.0455(10) Uani 1 1 d . . .
C11 C 0.8966(4) -0.0687(5) 0.9111(2) 0.0518(11) Uani 1 1 d . . .
H11 H 0.9533 -0.1407 0.9372 0.062 Uiso 1 1 calc R . .
C12 C 0.9047(4) 0.0086(6) 0.8530(2) 0.0516(11) Uani 1 1 d . . .
C13 C 0.7621(4) -0.1012(6) 0.9914(3) 0.0678(14) Uani 1 1 d . . .
H13A H 0.8067 -0.0453 1.0329 0.102 Uiso 1 1 calc R . .
H13B H 0.7799 -0.2186 0.9948 0.102 Uiso 1 1 calc R . .
H13C H 0.6806 -0.0854 0.9865 0.102 Uiso 1 1 calc R . .
C14 C 0.6785(3) 0.2991(5) 1.0002(2) 0.0399(9) Uani 1 1 d . . .
C15 C 0.6793(4) 0.2949(5) 1.0692(2) 0.0457(10) Uani 1 1 d . . .
C16 C 0.7786(4) 0.3781(5) 1.1126(2) 0.0473(10) Uani 1 1 d . . .
H16 H 0.7934 0.3875 1.1609 0.057 Uiso 1 1 calc R . .
C17 C 0.8482(4) 0.4414(5) 1.0764(2) 0.0461(10) Uani 1 1 d . . .
C18 C 0.5862(5) 0.2113(6) 1.0962(2) 0.0694(14) Uani 1 1 d . . .
H18A H 0.5276 0.2920 1.0982 0.104 Uiso 1 1 calc R . .
H18B H 0.6207 0.1672 1.1423 0.104 Uiso 1 1 calc R . .
H18C H 0.5513 0.1217 1.0653 0.104 Uiso 1 1 calc R . .
S1 S 0.44831(9) 0.30727(14) 0.92213(6) 0.0504(3) Uani 1 1 d . . .
S2 S 0.78717(9) 0.13339(14) 0.81636(5) 0.0489(3) Uani 1 1 d . . .
S3 S 0.79913(9) 0.40282(15) 0.98858(6) 0.0507(3) Uani 1 1 d . . .

loop_
_atom_site_aniso_label
_atom_site_aniso_U_11
_atom_site_aniso_U_22
_atom_site_aniso_U_33
_atom_site_aniso_U_23
_atom_site_aniso_U_13
_atom_site_aniso_U_12
Br1 0.0631(3) 0.1110(5) 0.0896(4) -0.0108(3) 0.0379(3) 0.0191(3)
Br2 0.0542(3) 0.0872(4) 0.0691(3) -0.0096(3) 0.0023(2) -0.0154(3)
C1 0.040(2) 0.048(3) 0.077(3) 0.000(2) 0.006(2) -0.003(2)
C2 0.037(2) 0.035(2) 0.059(3) 0.0062(19) 0.0097(19) -0.0038(17)
C3 0.034(2) 0.0324(19) 0.044(2) 0.0028(18) 0.0050(17) -0.0029(16)
C4 0.048(2) 0.045(2) 0.054(3) -0.005(2) 0.005(2) -0.0024(19)
C5 0.065(3) 0.058(3) 0.057(3) -0.010(2) -0.006(2) -0.011(3)
C6 0.049(3) 0.060(3) 0.082(4) 0.003(3) -0.014(3) -0.009(2)
C7 0.038(2) 0.033(2) 0.046(2) 0.0020(18) 0.0113(18) -0.0001(16)
C8 0.037(2) 0.032(2) 0.043(2) 0.0010(17) 0.0101(17) -0.0017(16)
C9 0.036(2) 0.037(2) 0.044(2) -0.0058(18) 0.0059(17) 0.0003(17)
C10 0.046(2) 0.037(2) 0.050(2) -0.0029(19) 0.007(2) -0.0003(18)
C11 0.044(2) 0.046(2) 0.060(3) -0.006(2) 0.005(2) 0.0080(19)
C12 0.039(2) 0.057(3) 0.057(3) -0.012(2) 0.011(2) 0.004(2)
C13 0.065(3) 0.064(3) 0.074(3) 0.026(3) 0.017(3) 0.011(2)
C14 0.039(2) 0.035(2) 0.046(2) -0.0035(18) 0.0119(18) 0.0000(17)
C15 0.057(3) 0.037(2) 0.047(2) 0.0020(19) 0.022(2) 0.0015(19)
C16 0.057(3) 0.047(2) 0.036(2) -0.0034(19) 0.009(2) -0.001(2)
C17 0.043(2) 0.047(2) 0.043(2) -0.0035(19) 0.0041(19) -0.0004(19)
C18 0.097(4) 0.067(3) 0.056(3) 0.003(3) 0.040(3) -0.020(3)
S1 0.0397(6) 0.0522(6) 0.0612(7) -0.0031(5) 0.0168(5) 0.0043(5)
S2 0.0447(6) 0.0574(6) 0.0450(6) -0.0005(5) 0.0132(5) 0.0058(5)
S3 0.0455(6) 0.0637(7) 0.0435(6) -0.0045(5) 0.0133(5) -0.0123(5)

loop_
_atom_type_symbol
_atom_type_description
_atom_type_scat_dispersion_real
_atom_type_scat_dispersion_imag
_atom_type_scat_source
C C 0.0033 0.0016 'International Tables Vol C Tables 4.2.6.8 and 6.1.1.4'
H H 0.0000 0.0000 'International Tables Vol C Tables 4.2.6.8 and 6.1.1.4'
S S 0.1246 0.1234 'International Tables Vol C Tables 4.2.6.8 and 6.1.1.4'
Br Br -0.2901 2.4595 'International Tables Vol C Tables 4.2.6.8 and 6.1.1.4'

loop_
_geom_angle_atom_site_label_1
_geom_angle_atom_site_label_2
_geom_angle_atom_site_label_3
_geom_angle
_geom_angle_site_symmetry_1
_geom_angle_site_symmetry_3
_geom_angle_publ_flag
C6 C1 C2 118.1(4) . . ?
C6 C1 H1 121.0 . . ?
C2 C1 H1 121.0 . . ?
C1 C2 C3 121.6(4) . . ?
C1 C2 S1 126.9(3) . . ?
C3 C2 S1 111.5(3) . . ?
C4 C3 C2 118.5(4) . . ?
C4 C3 C8 129.5(4) . . ?
C2 C3 C8 112.0(3) . . ?
C5 C4 C3 119.8(4) . . ?
C5 C4 H4 120.1 . . ?
C3 C4 H4 120.1 . . ?
C4 C5 C6 120.3(5) . . ?
C4 C5 H5 119.8 . . ?
C6 C5 H5 119.8 . . ?
C1 C6 C5 121.5(4) . . ?
C1 C6 H6 119.2 . . ?
C5 C6 H6 119.2 . . ?
C8 C7 C14 128.4(3) . . ?
C8 C7 S1 112.6(3) . . ?
C14 C7 S1 118.5(3) . . ?
C7 C8 C3 112.4(3) . . ?
C7 C8 C9 123.7(3) . . ?
C3 C8 C9 123.9(3) . . ?
C10 C9 C8 128.7(4) . . ?
C10 C9 S2 111.0(3) . . ?
C8 C9 S2 120.2(3) . . ?
C9 C10 C11 112.3(4) . . ?
C9 C10 C13 124.7(4) . . ?
C11 C10 C13 123.0(4) . . ?
C12 C11 C10 112.7(4) . . ?
C12 C11 H11 123.6 . . ?
C10 C11 H11 123.6 . . ?
C11 C12 S2 112.9(3) . . ?
C11 C12 Br1 127.6(3) . . ?
S2 C12 Br1 119.5(3) . . ?
C10 C13 H13A 109.5 . . ?
C10 C13 H13B 109.5 . . ?
H13A C13 H13B 109.5 . . ?
C10 C13 H13C 109.5 . . ?
H13A C13 H13C 109.5 . . ?
H13B C13 H13C 109.5 . . ?
C15 C14 C7 130.9(4) . . ?
C15 C14 S3 111.7(3) . . ?
C7 C14 S3 117.4(3) . . ?
C14 C15 C16 111.7(4) . . ?
C14 C15 C18 124.2(4) . . ?
C16 C15 C18 124.1(4) . . ?
C17 C16 C15 112.9(4) . . ?
C17 C16 H16 123.6 . . ?
C15 C16 H16 123.6 . . ?
C16 C17 S3 113.0(3) . . ?
C16 C17 Br2 128.0(3) . . ?
S3 C17 Br2 119.0(2) . . ?
C15 C18 H18A 109.5 . . ?
C15 C18 H18B 109.5 . . ?
H18A C18 H18B 109.5 . . ?
C15 C18 H18C 109.5 . . ?
H18A C18 H18C 109.5 . . ?
H18B C18 H18C 109.5 . . ?
C2 S1 C7 91.54(18) . . ?
C12 S2 C9 91.0(2) . . ?
C17 S3 C14 90.8(2) . . ?

loop_
_geom_bond_atom_site_label_1
_geom_bond_atom_site_label_2
_geom_bond_distance
_geom_bond_site_symmetry_2
_geom_bond_publ_flag
Br1 C12 1.877(4) . ?
Br2 C17 1.868(4) . ?
C1 C6 1.355(7) . ?
C1 C2 1.399(6) . ?
C1 H1 0.9300 . ?
C2 C3 1.403(5) . ?
C2 S1 1.737(4) . ?
C3 C4 1.388(6) . ?
C3 C8 1.446(5) . ?
C4 C5 1.377(6) . ?
C4 H4 0.9300 . ?
C5 C6 1.396(7) . ?
C5 H5 0.9300 . ?
C6 H6 0.9300 . ?
C7 C8 1.367(5) . ?
C7 C14 1.468(5) . ?
C7 S1 1.741(4) . ?
C8 C9 1.477(5) . ?
C9 C10 1.370(5) . ?
C9 S2 1.732(4) . ?
C10 C11 1.421(6) . ?
C10 C13 1.504(6) . ?
C11 C12 1.336(6) . ?
C11 H11 0.9300 . ?
C12 S2 1.712(4) . ?
C13 H13A 0.9600 . ?
C13 H13B 0.9600 . ?
C13 H13C 0.9600 . ?
C14 C15 1.369(5) . ?
C14 S3 1.732(4) . ?
C15 C16 1.424(6) . ?
C15 C18 1.516(6) . ?
C16 C17 1.339(6) . ?
C16 H16 0.9300 . ?
C17 S3 1.709(4) . ?
C18 H18A 0.9600 . ?
C18 H18B 0.9600 . ?
C18 H18C 0.9600 . ?

loop_
_geom_torsion_atom_site_label_1
_geom_torsion_atom_site_label_2
_geom_torsion_atom_site_label_3
_geom_torsion_atom_site_label_4
_geom_torsion
_geom_torsion_site_symmetry_1
_geom_torsion_site_symmetry_2
_geom_torsion_site_symmetry_3
_geom_torsion_site_symmetry_4
_geom_torsion_publ_flag
C6 C1 C2 C3 -0.6(6) . . . . ?
C6 C1 C2 S1 179.7(4) . . . . ?
C1 C2 C3 C4 -0.8(6) . . . . ?
S1 C2 C3 C4 179.0(3) . . . . ?
C1 C2 C3 C8 -179.3(4) . . . . ?
S1 C2 C3 C8 0.4(4) . . . . ?
C2 C3 C4 C5 1.8(6) . . . . ?
C8 C3 C4 C5 -179.9(4) . . . . ?
C3 C4 C5 C6 -1.6(7) . . . . ?
C2 C1 C6 C5 0.9(7) . . . . ?
C4 C5 C6 C1 0.2(8) . . . . ?
C14 C7 C8 C3 -171.0(4) . . . . ?
S1 C7 C8 C3 0.5(4) . . . . ?
C14 C7 C8 C9 9.0(6) . . . . ?
S1 C7 C8 C9 -179.4(3) . . . . ?
C4 C3 C8 C7 -179.0(4) . . . . ?
C2 C3 C8 C7 -0.6(5) . . . . ?
C4 C3 C8 C9 1.0(7) . . . . ?
C2 C3 C8 C9 179.3(3) . . . . ?
C7 C8 C9 C10 55.1(6) . . . . ?
C3 C8 C9 C10 -124.8(4) . . . . ?
C7 C8 C9 S2 -122.6(4) . . . . ?
C3 C8 C9 S2 57.5(5) . . . . ?
C8 C9 C10 C11 -178.6(4) . . . . ?
S2 C9 C10 C11 -0.7(4) . . . . ?
C8 C9 C10 C13 2.1(7) . . . . ?
S2 C9 C10 C13 180.0(4) . . . . ?
C9 C10 C11 C12 0.4(5) . . . . ?
C13 C10 C11 C12 179.7(4) . . . . ?
C10 C11 C12 S2 0.2(5) . . . . ?
C10 C11 C12 Br1 -177.5(3) . . . . ?
C8 C7 C14 C15 -135.6(5) . . . . ?
S1 C7 C14 C15 53.2(5) . . . . ?
C8 C7 C14 S3 48.1(5) . . . . ?
S1 C7 C14 S3 -123.0(3) . . . . ?
C7 C14 C15 C16 -175.9(4) . . . . ?
S3 C14 C15 C16 0.5(4) . . . . ?
C7 C14 C15 C18 4.3(7) . . . . ?
S3 C14 C15 C18 -179.3(4) . . . . ?
C14 C15 C16 C17 0.0(5) . . . . ?
C18 C15 C16 C17 179.8(4) . . . . ?
C15 C16 C17 S3 -0.6(5) . . . . ?
C15 C16 C17 Br2 -179.9(3) . . . . ?
C1 C2 S1 C7 179.6(4) . . . . ?
C3 C2 S1 C7 -0.1(3) . . . . ?
C8 C7 S1 C2 -0.2(3) . . . . ?
C14 C7 S1 C2 172.2(3) . . . . ?
C11 C12 S2 C9 -0.5(4) . . . . ?
Br1 C12 S2 C9 177.4(3) . . . . ?
C10 C9 S2 C12 0.7(3) . . . . ?
C8 C9 S2 C12 178.8(3) . . . . ?
C16 C17 S3 C14 0.7(3) . . . . ?
Br2 C17 S3 C14 -179.9(3) . . . . ?
C15 C14 S3 C17 -0.7(3) . . . . ?
C7 C14 S3 C17 176.3(3) . . . . ?

loop_
_cod_related_entry_id
_cod_related_entry_database
_cod_related_entry_code
1 ChemSpider 30653976
